data_4001335
loop_
_publ_author_name
'Zhou, Huajun'
'Strates, Konstantia C.'
'Mu\~noz, Miguel \'A.'
'Little, Kevin J.'
'Pajerowski, Daniel M.'
'Meisel, Mark W.'
'Talham, Daniel R.'
'Lachgar, Abdessadek'

_publ_section_title
;
 Inorganic Crystal Engineering through Cation Metathesis:&#x00A0; One-,
 Two-, and Three-Dimensional Cluster-Based Coordination Polymers
;
_journal_issue 9
_journal_name_full 'Chemistry of Materials'
_journal_page_first 2238
_journal_paper_doi 10.1021/cm063005p
_journal_volume 19
_journal_year 2007
_chemical_formula_sum 'C52 H68 Cl12 Mn2 N12 Nb6 O6'
_chemical_formula_weight 2049.92
_chemical_name_systematic
; 
 ? 
;
_space_group_IT_number 61
_symmetry_cell_setting orthorhombic
_symmetry_space_group_name_Hall '-P 2ac 2ab'
_symmetry_space_group_name_H-M 'P b c a'
_atom_sites_solution_hydrogens geom
_atom_sites_solution_primary direct
_atom_sites_solution_secondary difmap
_audit_creation_method SHELXL-97
_cell_angle_alpha 90.00
_cell_angle_beta 90.00
_cell_angle_gamma 90.00
_cell_formula_units_Z 4
_cell_length_a 13.1663(17)
_cell_length_b 23.426(3)
_cell_length_c 23.615(3)
_cell_measurement_reflns_used 1741
_cell_measurement_temperature 293(2)
_cell_measurement_theta_max 36.639
_cell_measurement_theta_min 7.732
_cell_volume 7283.7(16)
_computing_cell_refinement 'Bruker SMART'
_computing_data_collection 'Bruker SMART'
_computing_data_reduction 'Bruker SAINT'
_computing_molecular_graphics 'Bruker SHELXTL'
_computing_publication_material 'Bruker SHELXTL'
_computing_structure_refinement 'Bruker SHELXTL'
_computing_structure_solution 'Bruker SHELXTL'
_diffrn_ambient_temperature 293(2)
_diffrn_measured_fraction_theta_full 0.997
_diffrn_measured_fraction_theta_max 0.997
_diffrn_radiation_monochromator graphite
_diffrn_radiation_source 'fine-focus sealed tube'
_diffrn_radiation_type MoK\a
_diffrn_radiation_wavelength 0.71073
_diffrn_reflns_av_R_equivalents 0.1494
_diffrn_reflns_av_sigmaI/netI 0.0922
_diffrn_reflns_limit_h_max 16
_diffrn_reflns_limit_h_min -16
_diffrn_reflns_limit_k_max 29
_diffrn_reflns_limit_k_min -29
_diffrn_reflns_limit_l_max 30
_diffrn_reflns_limit_l_min -30
_diffrn_reflns_number 59878
_diffrn_reflns_theta_full 27.00
_diffrn_reflns_theta_max 27.00
_diffrn_reflns_theta_min 3.86
_exptl_absorpt_coefficient_mu 1.737
_exptl_absorpt_correction_T_max 0.9530
_exptl_absorpt_correction_T_min 0.8482
_exptl_absorpt_correction_type multi-scan
_exptl_absorpt_process_details
;
Data were corrected for absorption effect using
multi-scan technique (SADABS). The ratio of minimum 
to maximum apparent transmission: 0.760009 
;
_exptl_crystal_colour dark-brown
_exptl_crystal_density_diffrn 1.869
_exptl_crystal_density_method 'not measured'
_exptl_crystal_description plate
_exptl_crystal_F_000 4048
_exptl_crystal_size_max 0.098
_exptl_crystal_size_mid 0.096
_exptl_crystal_size_min 0.028
_refine_diff_density_max 0.803
_refine_diff_density_min -0.840
_refine_diff_density_rms 0.149
_refine_ls_extinction_method none
_refine_ls_goodness_of_fit_ref 1.046
_refine_ls_hydrogen_treatment constr
_refine_ls_matrix_type full
_refine_ls_number_parameters 405
_refine_ls_number_reflns 7926
_refine_ls_number_restraints 0
_refine_ls_restrained_S_all 1.046
_refine_ls_R_factor_all 0.1014
_refine_ls_R_factor_gt 0.0620
_refine_ls_shift/su_max 0.000
_refine_ls_shift/su_mean 0.000
_refine_ls_structure_factor_coef Fsqd
_refine_ls_weighting_details 'calc w=1/[\s^2^(Fo^2^)+(0.0436P)^2^+1.6087P] where P=(Fo^2^+2Fc^2^)/3'
_refine_ls_weighting_scheme calc
_refine_ls_wR_factor_gt 0.1082
_refine_ls_wR_factor_ref 0.1219
_reflns_number_gt 5530
_reflns_number_total 7926
_reflns_threshold_expression >2sigma(I)
_cod_data_source_file cm063005psi20070221_113607.cif
_cod_data_source_block a96d
_cod_depositor_comments
;
The following automatic conversions were performed:

'_symmetry_cell_setting' value 'Orthorhombic' changed to
'orthorhombic' according to
/home/saulius/struct/CIF-dictionaries/cif_core.dic dictionary named
'cif_core.dic' version 2.4.1 from 2010-06-29.

Automatic conversion script
Id: cif_fix_values 1715 2011-07-08 13:25:40Z adriana 
;
_cod_original_cell_volume 7283.8(16)
_cod_original_sg_symbol_H-M Pbca
_cod_database_code 4001335

loop_
_symmetry_equiv_pos_as_xyz
'x, y, z'
'-x+1/2, -y, z+1/2'
'-x, y+1/2, -z+1/2'
'x+1/2, -y+1/2, -z'
'-x, -y, -z'
'x-1/2, y, -z-1/2'
'x, -y-1/2, z-1/2'
'-x-1/2, y-1/2, z'

loop_
_atom_site_label
_atom_site_type_symbol
_atom_site_fract_x
_atom_site_fract_y
_atom_site_fract_z
_atom_site_U_iso_or_equiv
_atom_site_adp_type
_atom_site_occupancy
_atom_site_symmetry_multiplicity
_atom_site_calc_flag
_atom_site_refinement_flags
Nb1 Nb 0.03697(4) 0.42842(2) 0.04705(2) 0.01775(14) Uani 1 1 d .
Nb2 Nb -0.07858(4) 0.44940(2) -0.05662(2) 0.01792(14) Uani 1 1 d .
Nb3 Nb 0.13180(4) 0.49009(2) -0.04773(2) 0.01814(14) Uani 1 1 d .
Mn1 Mn 0.19006(8) 0.22590(4) 0.13161(4) 0.0240(2) Uani 1 1 d .
Cl1 Cl -0.11082(12) 0.42677(7) 0.11093(7) 0.0252(4) Uani 1 1 d .
Cl2 Cl -0.04696(12) 0.35612(7) -0.01181(7) 0.0262(4) Uani 1 1 d .
Cl3 Cl -0.24674(12) 0.45394(7) -0.01206(7) 0.0263(4) Uani 1 1 d .
Cl4 Cl 0.19794(12) 0.40356(7) -0.00089(7) 0.0257(4) Uani 1 1 d .
Cl5 Cl 0.13479(12) 0.47535(7) 0.12313(7) 0.0249(4) Uani 1 1 d .
Cl6 Cl 0.06121(12) 0.42811(7) -0.12257(7) 0.0247(4) Uani 1 1 d .
O1 O 0.1527(3) 0.22038(19) 0.20841(19) 0.0247(10) Uani 1 1 d .
O2 O 0.0832(4) 0.1811(2) 0.1047(2) 0.0306(11) Uani 1 1 d .
N1 N 0.1012(4) 0.3088(3) 0.1219(3) 0.0342(15) Uani 1 1 d .
N2 N -0.2104(4) 0.3553(2) -0.1395(2) 0.0306(14) Uani 1 1 d .
N3 N 0.3421(5) 0.4816(3) -0.1326(3) 0.0448(18) Uani 1 1 d .
N4 N -0.4116(4) 0.4684(2) -0.2095(2) 0.0302(14) Uani 1 1 d .
N5 N 0.3120(4) 0.2712(2) 0.1538(3) 0.0320(14) Uani 1 1 d .
N6 N 0.2434(4) 0.2382(2) 0.0526(3) 0.0309(14) Uani 1 1 d .
C1 C 0.0769(5) 0.3491(3) 0.0983(3) 0.0265(16) Uani 1 1 d .
C2 C -0.1648(5) 0.3906(3) -0.1163(3) 0.0222(14) Uani 1 1 d .
C3 C 0.2746(6) 0.4819(3) -0.1025(3) 0.0306(17) Uani 1 1 d .
C4 C -0.4653(7) 0.5172(3) -0.2373(4) 0.053(2) Uani 1 1 d .
H4A H -0.4258 0.5522 -0.2321 0.080 Uiso 1 1 calc R
H4B H -0.5326 0.5219 -0.2202 0.080 Uiso 1 1 calc R
H4C H -0.4728 0.5093 -0.2779 0.080 Uiso 1 1 calc R
C5 C -0.3952(6) 0.4803(4) -0.1483(3) 0.042(2) Uani 1 1 d .
H5A H -0.3493 0.5130 -0.1442 0.063 Uiso 1 1 calc R
H5B H -0.3651 0.4467 -0.1302 0.063 Uiso 1 1 calc R
H5C H -0.4604 0.4891 -0.1304 0.063 Uiso 1 1 calc R
C6 C -0.3111(6) 0.4592(4) -0.2375(3) 0.047(2) Uani 1 1 d .
H6A H -0.2720 0.4948 -0.2368 0.071 Uiso 1 1 calc R
H6B H -0.3218 0.4473 -0.2769 0.071 Uiso 1 1 calc R
H6C H -0.2737 0.4293 -0.2173 0.071 Uiso 1 1 calc R
C7 C -0.4745(6) 0.4158(3) -0.2161(3) 0.040(2) Uani 1 1 d .
H7A H -0.5379 0.4202 -0.1948 0.060 Uiso 1 1 calc R
H7B H -0.4369 0.3829 -0.2016 0.060 Uiso 1 1 calc R
H7C H -0.4901 0.4099 -0.2562 0.060 Uiso 1 1 calc R
C8 C 0.3407(6) 0.3086(3) 0.1069(3) 0.045(2) Uani 1 1 d .
H8A H 0.4112 0.3222 0.1124 0.054 Uiso 1 1 calc R
H8B H 0.2953 0.3423 0.1061 0.054 Uiso 1 1 calc R
C9 C 0.3330(6) 0.2773(3) 0.0528(3) 0.039(2) Uani 1 1 d .
H9A H 0.3958 0.2549 0.0467 0.047 Uiso 1 1 calc R
H9B H 0.3266 0.3050 0.0213 0.047 Uiso 1 1 calc R
C10 C 0.1044(6) 0.1454(4) -0.0459(3) 0.043(2) Uani 1 1 d .
H10A H 0.1403 0.1557 -0.0793 0.051 Uiso 1 1 calc R
C11 C 0.1862(6) 0.1844(3) 0.2981(3) 0.0302(17) Uani 1 1 d .
H11A H 0.1174 0.1725 0.3006 0.036 Uiso 1 1 calc R
C12 C -0.0205(6) 0.0882(3) -0.0025(4) 0.042(2) Uani 1 1 d .
H12A H -0.0696 0.0586 -0.0044 0.051 Uiso 1 1 calc R
C13 C 0.3846(6) 0.2210(3) 0.2945(3) 0.0368(19) Uani 1 1 d .
H13A H 0.4527 0.2344 0.2939 0.044 Uiso 1 1 calc R
C14 C 0.2515(6) 0.1727(3) 0.3424(3) 0.0394(19) Uani 1 1 d .
H14A H 0.2278 0.1521 0.3744 0.047 Uiso 1 1 calc R
C15 C 0.3208(5) 0.2331(3) 0.2475(3) 0.0315(17) Uani 1 1 d .
C16 C 0.1279(6) 0.1747(3) 0.0047(3) 0.0355(18) Uani 1 1 d .
C17 C 0.0323(7) 0.1025(4) -0.0498(4) 0.049(2) Uani 1 1 d .
H17A H 0.0201 0.0835 -0.0847 0.059 Uiso 1 1 calc R
C18 C 0.2194(5) 0.2133(3) 0.2496(3) 0.0254(15) Uani 1 1 d .
C19 C 0.3524(6) 0.1911(3) 0.3401(4) 0.041(2) Uani 1 1 d .
H19A H 0.3978 0.1827 0.3703 0.049 Uiso 1 1 calc R
C20 C -0.0040(6) 0.1161(3) 0.0485(3) 0.0383(19) Uani 1 1 d .
H20A H -0.0438 0.1063 0.0807 0.046 Uiso 1 1 calc R
C21 C 0.0709(5) 0.1587(3) 0.0532(3) 0.0310(17) Uani 1 1 d .
C22 C 0.3595(5) 0.2695(3) 0.2024(3) 0.0359(19) Uani 1 1 d .
C23 C 0.2100(6) 0.2158(3) 0.0062(3) 0.0345(18) Uani 1 1 d .
C24 C 0.4542(6) 0.3038(4) 0.2127(4) 0.059(3) Uani 1 1 d .
H24A H 0.4547 0.3370 0.1875 0.088 Uiso 1 1 calc R
H24B H 0.5139 0.2801 0.2051 0.088 Uiso 1 1 calc R
H24C H 0.4555 0.3166 0.2522 0.088 Uiso 1 1 calc R
C25 C 0.2604(7) 0.2315(4) -0.0495(3) 0.063(3) Uani 1 1 d .
H25D H 0.3061 0.2640 -0.0436 0.095 Uiso 1 1 calc R
H25E H 0.2082 0.2418 -0.0773 0.095 Uiso 1 1 calc R
H25F H 0.2994 0.1988 -0.0636 0.095 Uiso 1 1 calc R
C26 C 0.2067(11) 0.3740(6) 0.2767(7) 0.119(5) Uiso 1 1 d .
O3 O 0.1428(15) 0.3981(8) 0.3177(9) 0.125(7) Uiso 0.50 1 d P
O4 O 0.2364(14) 0.3887(8) 0.2202(9) 0.122(6) Uiso 0.50 1 d P

loop_
_atom_site_aniso_label
_atom_site_aniso_U_11
_atom_site_aniso_U_22
_atom_site_aniso_U_33
_atom_site_aniso_U_23
_atom_site_aniso_U_13
_atom_site_aniso_U_12
Nb1 0.0177(3) 0.0161(3) 0.0194(3) 0.0010(2) 0.0003(2) 0.0011(2)
Nb2 0.0172(3) 0.0172(3) 0.0194(3) -0.0013(2) -0.0007(2) -0.0013(2)
Nb3 0.0155(3) 0.0191(3) 0.0198(3) 0.0007(3) 0.0017(2) 0.0006(2)
Mn1 0.0232(5) 0.0202(5) 0.0287(6) 0.0053(5) 0.0049(5) 0.0014(4)
Cl1 0.0244(8) 0.0246(9) 0.0264(9) 0.0049(7) 0.0045(7) 0.0000(7)
Cl2 0.0300(9) 0.0187(8) 0.0299(9) 0.0012(7) -0.0029(7) -0.0024(7)
Cl3 0.0186(8) 0.0297(9) 0.0305(9) -0.0014(8) 0.0012(7) -0.0045(7)
Cl4 0.0220(8) 0.0263(9) 0.0287(9) 0.0041(7) 0.0028(7) 0.0070(7)
Cl5 0.0254(8) 0.0254(9) 0.0239(9) 0.0004(7) -0.0053(7) 0.0000(7)
Cl6 0.0245(8) 0.0267(9) 0.0229(8) -0.0059(7) 0.0022(7) 0.0012(7)
O1 0.019(2) 0.028(3) 0.027(3) 0.004(2) 0.004(2) 0.003(2)
O2 0.031(3) 0.029(3) 0.032(3) -0.001(2) -0.003(2) -0.007(2)
N1 0.037(4) 0.030(4) 0.036(4) 0.011(3) 0.008(3) 0.011(3)
N2 0.036(3) 0.024(3) 0.032(4) -0.005(3) -0.010(3) -0.006(3)
N3 0.030(4) 0.050(4) 0.054(5) 0.001(4) 0.023(3) 0.002(3)
N4 0.029(3) 0.033(3) 0.029(3) -0.003(3) 0.002(3) 0.006(3)
N5 0.030(3) 0.023(3) 0.043(4) 0.008(3) 0.000(3) -0.006(3)
N6 0.037(3) 0.025(3) 0.031(3) 0.010(3) 0.015(3) 0.009(3)
C1 0.025(4) 0.021(4) 0.033(4) 0.001(3) 0.006(3) 0.001(3)
C2 0.025(4) 0.019(3) 0.023(4) 0.005(3) -0.002(3) 0.005(3)
C3 0.039(5) 0.023(4) 0.029(4) -0.001(3) -0.008(4) 0.004(3)
C4 0.060(6) 0.035(5) 0.065(6) 0.010(4) -0.009(5) 0.016(4)
C5 0.029(4) 0.064(6) 0.033(5) -0.011(4) -0.002(3) 0.007(4)
C6 0.029(4) 0.071(6) 0.042(5) -0.002(4) 0.000(4) 0.000(4)
C7 0.044(5) 0.038(5) 0.039(5) -0.004(4) 0.003(4) 0.001(4)
C8 0.040(5) 0.037(5) 0.059(6) 0.016(4) 0.012(4) -0.009(4)
C9 0.040(4) 0.030(4) 0.047(5) 0.006(4) 0.027(4) 0.000(3)
C10 0.051(5) 0.050(5) 0.027(4) 0.008(4) -0.004(4) 0.020(4)
C11 0.032(4) 0.028(4) 0.031(4) -0.002(3) 0.001(3) -0.007(3)
C12 0.036(5) 0.044(5) 0.047(5) -0.012(4) -0.020(4) 0.013(4)
C13 0.030(4) 0.033(4) 0.048(5) 0.001(4) -0.003(4) 0.000(3)
C14 0.055(5) 0.032(4) 0.030(4) -0.001(3) -0.004(4) -0.007(4)
C15 0.029(4) 0.023(4) 0.043(5) -0.001(3) 0.001(3) 0.003(3)
C16 0.037(4) 0.037(4) 0.033(4) 0.005(4) -0.002(4) 0.017(4)
C17 0.055(5) 0.055(6) 0.039(5) -0.022(5) -0.017(4) 0.022(5)
C18 0.019(3) 0.025(4) 0.032(4) -0.003(3) 0.002(3) 0.001(3)
C19 0.035(5) 0.039(5) 0.049(5) -0.003(4) -0.014(4) 0.009(4)
C20 0.032(4) 0.039(4) 0.044(5) -0.005(4) -0.007(4) 0.009(3)
C21 0.029(4) 0.030(4) 0.035(4) 0.001(3) -0.005(3) 0.011(3)
C22 0.025(4) 0.033(4) 0.050(5) -0.007(4) 0.007(4) 0.001(3)
C23 0.042(5) 0.034(4) 0.027(4) 0.013(3) 0.004(3) 0.018(4)
C24 0.034(5) 0.072(7) 0.070(7) 0.012(5) -0.006(5) -0.032(5)
C25 0.063(6) 0.096(8) 0.031(5) 0.024(5) 0.007(4) 0.004(6)

loop_
_atom_type_symbol
_atom_type_description
_atom_type_scat_dispersion_real
_atom_type_scat_dispersion_imag
_atom_type_scat_source
C C 0.0033 0.0016 'International Tables Vol C Tables 4.2.6.8 and 6.1.1.4'
H H 0.0000 0.0000 'International Tables Vol C Tables 4.2.6.8 and 6.1.1.4'
N N 0.0061 0.0033 'International Tables Vol C Tables 4.2.6.8 and 6.1.1.4'
O O 0.0106 0.0060 'International Tables Vol C Tables 4.2.6.8 and 6.1.1.4'
Cl Cl 0.1484 0.1585 'International Tables Vol C Tables 4.2.6.8 and 6.1.1.4'
Mn Mn 0.3368 0.7283 'International Tables Vol C Tables 4.2.6.8 and 6.1.1.4'
Nb Nb -2.0727 0.6215 'International Tables Vol C Tables 4.2.6.8 and 6.1.1.4'

loop_
_geom_angle_atom_site_label_1
_geom_angle_atom_site_label_2
_geom_angle_atom_site_label_3
_geom_angle
_geom_angle_site_symmetry_1
_geom_angle_site_symmetry_3
C1 Nb1 Cl2 80.93(18) . .
C1 Nb1 Cl1 81.03(17) . .
Cl2 Nb1 Cl1 88.88(6) . .
C1 Nb1 Cl5 81.72(18) . .
Cl2 Nb1 Cl5 162.65(6) . .
Cl1 Nb1 Cl5 88.47(6) . .
C1 Nb1 Cl4 81.58(17) . .
Cl2 Nb1 Cl4 87.94(6) . .
Cl1 Nb1 Cl4 162.60(6) . .
Cl5 Nb1 Cl4 89.48(6) . .
C1 Nb1 Nb2 135.56(17) . 5_565
Cl2 Nb1 Nb2 143.51(5) . 5_565
Cl1 Nb1 Nb2 96.67(4) . 5_565
Cl5 Nb1 Nb2 53.84(4) . 5_565
Cl4 Nb1 Nb2 96.05(4) . 5_565
C1 Nb1 Nb2 134.58(17) . .
Cl2 Nb1 Nb2 53.66(4) . .
Cl1 Nb1 Nb2 95.99(4) . .
Cl5 Nb1 Nb2 143.69(4) . .
Cl4 Nb1 Nb2 95.87(4) . .
Nb2 Nb1 Nb2 89.86(2) 5_565 .
C1 Nb1 Nb3 134.69(17) . 5_565
Cl2 Nb1 Nb3 96.39(4) . 5_565
Cl1 Nb1 Nb3 53.66(4) . 5_565
Cl5 Nb1 Nb3 95.83(4) . 5_565
Cl4 Nb1 Nb3 143.73(4) . 5_565
Nb2 Nb1 Nb3 60.24(2) 5_565 5_565
Nb2 Nb1 Nb3 60.025(19) . 5_565
C1 Nb1 Nb3 134.96(17) . .
Cl2 Nb1 Nb3 95.68(5) . .
Cl1 Nb1 Nb3 144.01(4) . .
Cl5 Nb1 Nb3 96.52(4) . .
Cl4 Nb1 Nb3 53.38(4) . .
Nb2 Nb1 Nb3 59.895(19) 5_565 .
Nb2 Nb1 Nb3 60.08(2) . .
Nb3 Nb1 Nb3 90.35(2) 5_565 .
C2 Nb2 Cl3 80.89(17) . .
C2 Nb2 Cl6 81.86(17) . .
Cl3 Nb2 Cl6 162.66(6) . .
C2 Nb2 Cl2 79.26(16) . .
Cl3 Nb2 Cl2 90.38(6) . .
Cl6 Nb2 Cl2 88.03(6) . .
C2 Nb2 Cl5 83.59(16) . 5_565
Cl3 Nb2 Cl5 88.37(6) . 5_565
Cl6 Nb2 Cl5 88.07(6) . 5_565
Cl2 Nb2 Cl5 162.78(6) . 5_565
C2 Nb2 Nb1 137.25(16) . 5_565
Cl3 Nb2 Nb1 95.37(4) . 5_565
Cl6 Nb2 Nb1 96.15(4) . 5_565
Cl2 Nb2 Nb1 143.50(5) . 5_565
Cl5 Nb2 Nb1 53.67(4) 5_565 5_565
C2 Nb2 Nb1 132.61(16) . .
Cl3 Nb2 Nb1 96.76(5) . .
Cl6 Nb2 Nb1 96.12(4) . .
Cl2 Nb2 Nb1 53.37(4) . .
Cl5 Nb2 Nb1 143.80(4) 5_565 .
Nb1 Nb2 Nb1 90.14(2) 5_565 .
C2 Nb2 Nb3 134.06(16) . 5_565
Cl3 Nb2 Nb3 53.29(4) . 5_565
Cl6 Nb2 Nb3 144.03(4) . 5_565
Cl2 Nb2 Nb3 96.22(5) . 5_565
Cl5 Nb2 Nb3 96.77(4) 5_565 5_565
Nb1 Nb2 Nb3 60.380(19) 5_565 5_565
Nb1 Nb2 Nb3 60.08(2) . 5_565
C2 Nb2 Nb3 135.36(16) . .
Cl3 Nb2 Nb3 143.74(5) . .
Cl6 Nb2 Nb3 53.55(4) . .
Cl2 Nb2 Nb3 95.61(4) . .
Cl5 Nb2 Nb3 95.52(4) 5_565 .
Nb1 Nb2 Nb3 59.994(19) 5_565 .
Nb1 Nb2 Nb3 60.266(19) . .
Nb3 Nb2 Nb3 90.49(2) 5_565 .
C3 Nb3 Cl3 82.14(18) . 5_565
C3 Nb3 Cl4 83.98(18) . .
Cl3 Nb3 Cl4 87.90(6) 5_565 .
C3 Nb3 Cl6 81.69(18) . .
Cl3 Nb3 Cl6 163.70(6) 5_565 .
Cl4 Nb3 Cl6 88.32(6) . .
C3 Nb3 Cl1 79.40(18) . 5_565
Cl3 Nb3 Cl1 89.73(6) 5_565 5_565
Cl4 Nb3 Cl1 163.38(6) . 5_565
Cl6 Nb3 Cl1 89.37(6) . 5_565
C3 Nb3 Nb2 135.43(18) . 5_565
Cl3 Nb3 Nb2 53.39(4) 5_565 5_565
Cl4 Nb3 Nb2 96.02(4) . 5_565
Cl6 Nb3 Nb2 142.85(4) . 5_565
Cl1 Nb3 Nb2 95.75(4) 5_565 5_565
C3 Nb3 Nb1 132.84(17) . 5_565
Cl3 Nb3 Nb1 96.69(4) 5_565 5_565
Cl4 Nb3 Nb1 143.17(4) . 5_565
Cl6 Nb3 Nb1 95.83(4) . 5_565
Cl1 Nb3 Nb1 53.45(4) 5_565 5_565
Nb2 Nb3 Nb1 59.893(19) 5_565 5_565
C3 Nb3 Nb2 134.97(18) . .
Cl3 Nb3 Nb2 142.88(4) 5_565 .
Cl4 Nb3 Nb2 95.64(4) . .
Cl6 Nb3 Nb2 53.34(4) . .
Cl1 Nb3 Nb2 96.16(4) 5_565 .
Nb2 Nb3 Nb2 89.51(2) 5_565 .
Nb1 Nb3 Nb2 59.77(2) 5_565 .
C3 Nb3 Nb1 137.50(17) . .
Cl3 Nb3 Nb1 94.96(4) 5_565 .
Cl4 Nb3 Nb1 53.52(4) . .
Cl6 Nb3 Nb1 95.51(4) . .
Cl1 Nb3 Nb1 143.10(4) 5_565 .
Nb2 Nb3 Nb1 59.73(2) 5_565 .
Nb1 Nb3 Nb1 89.65(2) 5_565 .
Nb2 Nb3 Nb1 59.653(19) . .
O2 Mn1 O1 95.3(2) . .
O2 Mn1 N5 174.4(2) . .
O1 Mn1 N5 89.6(2) . .
O2 Mn1 N6 91.6(2) . .
O1 Mn1 N6 173.1(2) . .
N5 Mn1 N6 83.5(3) . .
O2 Mn1 N1 93.3(2) . .
O1 Mn1 N1 91.2(2) . .
N5 Mn1 N1 89.2(2) . .
N6 Mn1 N1 88.0(2) . .
O2 Mn1 N2 89.6(2) . 4
O1 Mn1 N2 90.8(2) . 4
N5 Mn1 N2 87.8(2) . 4
N6 Mn1 N2 89.7(2) . 4
N1 Mn1 N2 176.3(2) . 4
Nb1 Cl1 Nb3 72.89(5) . 5_565
Nb1 Cl2 Nb2 72.97(5) . .
Nb3 Cl3 Nb2 73.32(5) 5_565 .
Nb3 Cl4 Nb1 73.10(5) . .
Nb1 Cl5 Nb2 72.50(5) . 5_565
Nb2 Cl6 Nb3 73.11(5) . .
C18 O1 Mn1 123.0(4) . .
C21 O2 Mn1 128.5(4) . .
C1 N1 Mn1 153.9(6) . .
C2 N2 Mn1 147.1(5) . 4_455
C5 N4 C7 109.6(6) . .
C5 N4 C6 109.2(6) . .
C7 N4 C6 109.0(6) . .
C5 N4 C4 110.6(6) . .
C7 N4 C4 108.8(6) . .
C6 N4 C4 109.6(6) . .
C22 N5 C8 124.0(6) . .
C22 N5 Mn1 126.8(5) . .
C8 N5 Mn1 109.1(5) . .
C23 N6 C9 121.4(6) . .
C23 N6 Mn1 127.5(5) . .
C9 N6 Mn1 111.1(5) . .
N1 C1 Nb1 176.1(6) . .
N2 C2 Nb2 169.5(6) . .
N3 C3 Nb3 174.1(6) . .
N5 C8 C9 110.0(6) . .
C8 C9 N6 111.2(6) . .
C17 C10 C16 123.9(8) . .
C14 C11 C18 121.4(7) . .
C17 C12 C20 121.2(8) . .
C19 C13 C15 122.7(7) . .
C11 C14 C19 120.1(7) . .
C18 C15 C13 117.8(7) . .
C18 C15 C22 123.1(7) . .
C13 C15 C22 118.8(7) . .
C10 C16 C21 116.0(8) . .
C10 C16 C23 120.5(7) . .
C21 C16 C23 123.4(7) . .
C12 C17 C10 118.4(8) . .
O1 C18 C11 117.1(6) . .
O1 C18 C15 124.2(6) . .
C11 C18 C15 118.7(7) . .
C13 C19 C14 119.2(7) . .
C12 C20 C21 120.8(8) . .
O2 C21 C20 115.9(7) . .
O2 C21 C16 124.5(7) . .
C20 C21 C16 119.6(7) . .
N5 C22 C15 119.6(7) . .
N5 C22 C24 121.5(7) . .
C15 C22 C24 118.9(7) . .
N6 C23 C16 123.1(7) . .
N6 C23 C25 119.1(8) . .
C16 C23 C25 117.8(7) . .
O3 C26 O4 135.4(17) . .

loop_
_geom_bond_atom_site_label_1
_geom_bond_atom_site_label_2
_geom_bond_distance
_geom_bond_site_symmetry_2
Nb1 C1 2.279(7) .
Nb1 Cl2 2.4540(17) .
Nb1 Cl1 2.4625(16) .
Nb1 Cl5 2.4689(17) .
Nb1 Cl4 2.4724(17) .
Nb1 Nb2 2.9228(9) 5_565
Nb1 Nb2 2.9240(8) .
Nb1 Nb3 2.9295(8) 5_565
Nb1 Nb3 2.9422(8) .
Nb2 C2 2.275(7) .
Nb2 Cl3 2.4536(17) .
Nb2 Cl6 2.4620(17) .
Nb2 Cl2 2.4634(17) .
Nb2 Cl5 2.4744(17) 5_565
Nb2 Nb1 2.9228(9) 5_565
Nb2 Nb3 2.9279(8) 5_565
Nb2 Nb3 2.9367(8) .
Nb3 C3 2.290(8) .
Nb3 Cl3 2.4502(17) 5_565
Nb3 Cl4 2.4681(17) .
Nb3 Cl6 2.4688(17) .
Nb3 Cl1 2.4692(17) 5_565
Nb3 Nb2 2.9279(8) 5_565
Nb3 Nb1 2.9295(8) 5_565
Mn1 O2 1.866(5) .
Mn1 O1 1.883(4) .
Mn1 N5 1.995(6) .
Mn1 N6 2.015(6) .
Mn1 N1 2.278(6) .
Mn1 N2 2.318(6) 4
Cl1 Nb3 2.4692(17) 5_565
Cl3 Nb3 2.4502(17) 5_565
Cl5 Nb2 2.4744(17) 5_565
O1 C18 1.320(8) .
O2 C21 1.335(8) .
N1 C1 1.143(8) .
N2 C2 1.160(8) .
N2 Mn1 2.318(6) 4_455
N3 C3 1.138(9) .
N4 C5 1.487(9) .
N4 C7 1.493(9) .
N4 C6 1.494(9) .
N4 C4 1.495(9) .
N5 C22 1.307(9) .
N5 C8 1.461(9) .
N6 C23 1.292(9) .
N6 C9 1.494(9) .
C8 C9 1.476(11) .
C10 C17 1.386(11) .
C10 C16 1.414(11) .
C11 C14 1.380(10) .
C11 C18 1.402(9) .
C12 C17 1.357(12) .
C12 C20 1.388(10) .
C13 C19 1.353(11) .
C13 C15 1.421(10) .
C14 C19 1.398(10) .
C15 C18 1.414(9) .
C15 C22 1.457(10) .
C16 C21 1.420(10) .
C16 C23 1.447(11) .
C20 C21 1.407(10) .
C22 C24 1.503(10) .
C23 C25 1.520(10) .
C26 O3 1.40(2) .
C26 O4 1.43(2) .
